data_2232547
loop_
_publ_author_name
'Mohamed, Shaaban K.'
'Horton, Peter N.'
'El-Remaily, Mahmoud A.A.'
'Ng, Seik Weng'

_publ_section_title
;
 2-(1,3-Benzoxazol-2-yl)guanidinium chloride
;
_journal_coeditor_code ZS2158
_journal_issue 11
_journal_name_full 'Acta Crystallographica Section E'
_journal_page_first o3133
_journal_paper_doi 10.1107/S1600536811044655
_journal_volume 67
_journal_year 2011
_chemical_formula_iupac 'C8 H9 N4 O +, Cl -'
_chemical_formula_moiety 'C8 H9 N4 O +, Cl -'
_chemical_formula_sum 'C8 H9 Cl N4 O'
_chemical_formula_weight 212.64
_chemical_melting_point 538
_chemical_name_systematic
;
2-(1,3-Benzoxazol-2-yl)guanidinium chloride
;
_space_group_IT_number 2
_symmetry_cell_setting triclinic
_symmetry_space_group_name_Hall '-P 1'
_symmetry_space_group_name_H-M 'P -1'
_atom_sites_solution_hydrogens geom
_atom_sites_solution_primary direct
_atom_sites_solution_secondary difmap
_audit_creation_method SHELXL-97
_cell_angle_alpha 65.062(2)
_cell_angle_beta 85.020(2)
_cell_angle_gamma 73.710(2)
_cell_formula_units_Z 2
_cell_length_a 6.669(2)
_cell_length_b 8.152(4)
_cell_length_c 9.630(3)
_cell_measurement_reflns_used 1979
_cell_measurement_temperature 120(2)
_cell_measurement_theta_max 27.485
_cell_measurement_theta_min 2.910
_cell_volume 455.4(3)
_computing_cell_refinement 'DENZO (Otwinowski & Minor, 1997) and COLLECT (Hooft, 1998)'
_computing_data_collection 'COLLECT (Hooft, 1998)'
_computing_data_reduction 'DENZO (Otwinowski & Minor, 1997)'
_computing_molecular_graphics 'X-SEED (Barbour, 2001)'
_computing_publication_material 'publCIF (Westrip, 2010)'
_computing_structure_refinement 'SHELXL97 (Sheldrick, 2008)'
_computing_structure_solution 'SHELXS97 (Sheldrick, 2008)'
_diffrn_ambient_temperature 120(2)
_diffrn_detector_area_resol_mean 9.091
_diffrn_measured_fraction_theta_full 0.993
_diffrn_measured_fraction_theta_max 0.993
_diffrn_measurement_device_type 'Bruker--Nonius Roper CCD camera on \k-goniostat'
_diffrn_measurement_method '\f and \w scans'
_diffrn_radiation_monochromator graphite
_diffrn_radiation_source 'Bruker-Nonius FR591 rotating anode'
_diffrn_radiation_type MoK\a
_diffrn_radiation_wavelength 0.71073
_diffrn_reflns_av_R_equivalents 0.0444
_diffrn_reflns_av_sigmaI/netI 0.0373
_diffrn_reflns_limit_h_max 8
_diffrn_reflns_limit_h_min -8
_diffrn_reflns_limit_k_max 10
_diffrn_reflns_limit_k_min -10
_diffrn_reflns_limit_l_max 12
_diffrn_reflns_limit_l_min -12
_diffrn_reflns_number 8184
_diffrn_reflns_theta_full 27.49
_diffrn_reflns_theta_max 27.49
_diffrn_reflns_theta_min 3.18
_diffrn_standards_decay_% 0
_diffrn_standards_interval_count 0
_diffrn_standards_interval_time 0
_diffrn_standards_number 0
_exptl_absorpt_coefficient_mu 0.389
_exptl_absorpt_correction_T_max 0.9846
_exptl_absorpt_correction_T_min 0.9262
_exptl_absorpt_correction_type multi-scan
_exptl_absorpt_process_details '(SADABS; Sheldrick, 1996)'
_exptl_crystal_colour colorless
_exptl_crystal_density_diffrn 1.551
_exptl_crystal_density_method 'not measured'
_exptl_crystal_description prism
_exptl_crystal_F_000 220
_exptl_crystal_size_max 0.20
_exptl_crystal_size_mid 0.05
_exptl_crystal_size_min 0.04
_refine_diff_density_max 0.312
_refine_diff_density_min -0.264
_refine_ls_extinction_method none
_refine_ls_goodness_of_fit_ref 1.028
_refine_ls_hydrogen_treatment mixed
_refine_ls_matrix_type full
_refine_ls_number_parameters 147
_refine_ls_number_reflns 2088
_refine_ls_number_restraints 5
_refine_ls_restrained_S_all 1.026
_refine_ls_R_factor_all 0.0408
_refine_ls_R_factor_gt 0.0358
_refine_ls_shift/su_max 0.001
_refine_ls_shift/su_mean 0.001
_refine_ls_structure_factor_coef Fsqd
_refine_ls_weighting_details 'calc w=1/[\s^2^(Fo^2^)+(0.0256P)^2^+0.4591P] where P=(Fo^2^+2Fc^2^)/3'
_refine_ls_weighting_scheme calc
_refine_ls_wR_factor_gt 0.0852
_refine_ls_wR_factor_ref 0.0885
_reflns_number_gt 1895
_reflns_number_total 2088
_reflns_threshold_expression I>2\s(I)
_cod_data_source_file zs2158.cif
_cod_data_source_block I
_cod_database_code 2232547
_cod_database_fobs_code 2232547

loop_
_symmetry_equiv_pos_as_xyz
'x, y, z'
'-x, -y, -z'

loop_
_atom_site_type_symbol
_atom_site_label
_atom_site_fract_x
_atom_site_fract_y
_atom_site_fract_z
_atom_site_U_iso_or_equiv
_atom_site_adp_type
_atom_site_calc_flag
_atom_site_refinement_flags
_atom_site_occupancy
_atom_site_symmetry_multiplicity
Cl Cl1 0.25918(6) 0.37898(6) 0.41313(5) 0.01998(13) Uani d . 1 1
O O1 0.50373(17) -0.01606(16) 0.27313(13) 0.0176(3) Uani d . 1 1
N N1 0.8440(2) -0.0414(2) 0.21101(16) 0.0179(3) Uani d . 1 1
N N2 0.6679(2) 0.1505(2) 0.34140(17) 0.0186(3) Uani d D 1 1
N N3 0.7839(2) 0.3256(2) 0.43342(18) 0.0215(3) Uani d D 1 1
N N4 1.0159(2) 0.1588(2) 0.31608(18) 0.0212(3) Uani d D 1 1
C C1 0.5575(3) -0.1365(2) 0.19970(19) 0.0171(3) Uani d . 1 1
C C2 0.4318(3) -0.2237(2) 0.1669(2) 0.0197(3) Uani d . 1 1
H H2A 0.2904 -0.2110 0.1960 0.024 Uiso calc R 1 1
C C3 0.5268(3) -0.3327(2) 0.0875(2) 0.0224(4) Uani d . 1 1
H H3A 0.4482 -0.3975 0.0619 0.027 Uiso calc R 1 1
C C4 0.7347(3) -0.3490(2) 0.0448(2) 0.0221(4) Uani d . 1 1
H H4A 0.7930 -0.4229 -0.0106 0.027 Uiso calc R 1 1
C C5 0.8592(3) -0.2595(2) 0.0815(2) 0.0210(4) Uani d . 1 1
H H5A 1.0010 -0.2719 0.0533 0.025 Uiso calc R 1 1
C C6 0.7658(3) -0.1517(2) 0.16100(19) 0.0178(3) Uani d . 1 1
C C7 0.6845(2) 0.0303(2) 0.27334(19) 0.0171(3) Uani d . 1 1
C C8 0.8270(2) 0.2129(2) 0.36229(19) 0.0169(3) Uani d . 1 1
H H1 0.544(2) 0.201(3) 0.367(3) 0.035(6) Uiso d D 1 1
H H2 0.654(2) 0.367(4) 0.454(3) 0.046(7) Uiso d D 1 1
H H3 0.881(3) 0.372(3) 0.446(3) 0.039(7) Uiso d D 1 1
H H4 1.110(3) 0.205(3) 0.334(2) 0.025(5) Uiso d D 1 1
H H5 1.035(4) 0.085(3) 0.268(2) 0.035(6) Uiso d D 1 1

loop_
_atom_site_aniso_label
_atom_site_aniso_U_11
_atom_site_aniso_U_22
_atom_site_aniso_U_33
_atom_site_aniso_U_12
_atom_site_aniso_U_13
_atom_site_aniso_U_23
Cl1 0.0149(2) 0.0214(2) 0.0280(2) -0.00545(15) 0.00285(15) -0.01445(17)
O1 0.0145(5) 0.0191(6) 0.0231(6) -0.0051(4) 0.0008(4) -0.0122(5)
N1 0.0169(7) 0.0190(7) 0.0208(7) -0.0048(5) 0.0015(5) -0.0111(6)
N2 0.0133(7) 0.0216(7) 0.0259(8) -0.0041(5) 0.0015(5) -0.0151(6)
N3 0.0182(7) 0.0238(8) 0.0295(8) -0.0066(6) 0.0011(6) -0.0170(7)
N4 0.0162(7) 0.0250(8) 0.0288(8) -0.0068(6) 0.0028(6) -0.0169(7)
C1 0.0188(8) 0.0156(8) 0.0171(8) -0.0032(6) -0.0001(6) -0.0076(6)
C2 0.0180(8) 0.0196(8) 0.0215(8) -0.0062(6) 0.0008(6) -0.0079(7)
C3 0.0241(9) 0.0211(9) 0.0249(9) -0.0074(7) -0.0021(7) -0.0110(7)
C4 0.0247(9) 0.0208(9) 0.0232(9) -0.0040(7) 0.0007(7) -0.0127(7)
C5 0.0195(8) 0.0221(9) 0.0225(9) -0.0039(7) 0.0025(7) -0.0118(7)
C6 0.0173(8) 0.0176(8) 0.0194(8) -0.0049(6) -0.0002(6) -0.0081(7)
C7 0.0147(7) 0.0175(8) 0.0199(8) -0.0046(6) -0.0009(6) -0.0079(7)
C8 0.0153(7) 0.0170(8) 0.0176(8) -0.0037(6) -0.0005(6) -0.0067(7)

loop_
_atom_type_symbol
_atom_type_description
_atom_type_scat_dispersion_real
_atom_type_scat_dispersion_imag
_atom_type_scat_source
C C 0.0033 0.0016 'International Tables Vol C Tables 4.2.6.8 and 6.1.1.4'
H H 0.0000 0.0000 'International Tables Vol C Tables 4.2.6.8 and 6.1.1.4'
N N 0.0061 0.0033 'International Tables Vol C Tables 4.2.6.8 and 6.1.1.4'
O O 0.0106 0.0060 'International Tables Vol C Tables 4.2.6.8 and 6.1.1.4'
Cl Cl 0.1484 0.1585 'International Tables Vol C Tables 4.2.6.8 and 6.1.1.4'

loop_
_geom_angle_atom_site_label_1
_geom_angle_atom_site_label_2
_geom_angle_atom_site_label_3
_geom_angle
C7 O1 C1 102.84(12)
C7 N1 C6 102.87(14)
C8 N2 C7 125.13(14)
C8 N2 H1 115.8(16)
C7 N2 H1 118.9(16)
C8 N3 H2 119.2(18)
C8 N3 H3 119.4(16)
H2 N3 H3 121(2)
C8 N4 H4 115.4(14)
C8 N4 H5 118.0(16)
H4 N4 H5 127(2)
C2 C1 O1 127.63(15)
C2 C1 C6 124.81(16)
O1 C1 C6 107.55(14)
C1 C2 C3 115.05(16)
C1 C2 H2A 122.5
C3 C2 H2A 122.5
C2 C3 C4 121.70(16)
C2 C3 H3A 119.2
C4 C3 H3A 119.2
C3 C4 C5 121.75(16)
C3 C4 H4A 119.1
C5 C4 H4A 119.1
C6 C5 C4 116.77(16)
C6 C5 H5A 121.6
C4 C5 H5A 121.6
C5 C6 C1 119.91(16)
C5 C6 N1 131.01(16)
C1 C6 N1 109.06(14)
N1 C7 O1 117.68(15)
N1 C7 N2 129.18(15)
O1 C7 N2 113.14(14)
N4 C8 N3 122.14(16)
N4 C8 N2 120.88(15)
N3 C8 N2 116.97(15)

loop_
_geom_bond_atom_site_label_1
_geom_bond_atom_site_label_2
_geom_bond_distance
O1 C7 1.361(2)
O1 C1 1.391(2)
N1 C7 1.292(2)
N1 C6 1.409(2)
N2 C8 1.361(2)
N2 C7 1.368(2)
N2 H1 0.879(10)
N3 C8 1.321(2)
N3 H2 0.875(10)
N3 H3 0.874(10)
N4 C8 1.318(2)
N4 H4 0.876(9)
N4 H5 0.879(10)
C1 C2 1.371(2)
C1 C6 1.391(2)
C2 C3 1.395(3)
C2 H2A 0.9500
C3 C4 1.397(3)
C3 H3A 0.9500
C4 C5 1.398(2)
C4 H4A 0.9500
C5 C6 1.387(2)
C5 H5A 0.9500

loop_
_geom_hbond_atom_site_label_D
_geom_hbond_atom_site_label_H
_geom_hbond_atom_site_label_A
_geom_hbond_site_symmetry_A
_geom_hbond_distance_DH
_geom_hbond_distance_HA
_geom_hbond_distance_DA
_geom_hbond_angle_DHA
_geom_hbond_publ_flag
N2 H1 Cl1 . 0.880(10) 2.180(10) 3.047(2) 168(2) yes
N3 H2 Cl1 . 0.880(10) 2.67(2) 3.415(2) 144(2) yes
N3 H3 Cl1 1_655 0.870(10) 2.53(2) 3.297(2) 147(2) yes
N4 H4 Cl1 1_655 0.880(10) 2.330(10) 3.168(2) 160(2) yes
N4 H5 N1 . 0.880(10) 2.08(2) 2.765(2) 134(2) yes

loop_
_geom_torsion_atom_site_label_1
_geom_torsion_atom_site_label_2
_geom_torsion_atom_site_label_3
_geom_torsion_atom_site_label_4
_geom_torsion
C7 O1 C1 C2 -179.20(17)
C7 O1 C1 C6 -0.35(17)
O1 C1 C2 C3 178.07(15)
C6 C1 C2 C3 -0.6(3)
C1 C2 C3 C4 -0.4(3)
C2 C3 C4 C5 1.1(3)
C3 C4 C5 C6 -0.7(3)
C4 C5 C6 C1 -0.2(3)
C4 C5 C6 N1 -178.12(17)
C2 C1 C6 C5 0.9(3)
O1 C1 C6 C5 -177.95(15)
C2 C1 C6 N1 179.24(16)
O1 C1 C6 N1 0.35(18)
C7 N1 C6 C5 177.86(18)
C7 N1 C6 C1 -0.19(18)
C6 N1 C7 O1 0.0(2)
C6 N1 C7 N2 -179.71(17)
C1 O1 C7 N1 0.26(19)
C1 O1 C7 N2 179.97(14)
C8 N2 C7 N1 -3.1(3)
C8 N2 C7 O1 177.25(15)
C7 N2 C8 N4 0.0(3)
C7 N2 C8 N3 -178.54(16)

loop_
_cod_related_entry_id
_cod_related_entry_database
_cod_related_entry_code
1 ChemSpider 21815399
